data_4300735
_journal_name_full 'Inorganic Chemistry'
_journal_paper_doi 10.1021/ic052032z
_journal_year 2006
_chemical_formula_moiety 'C32 H31 Ag1 B1 N4 P1 S2'
_chemical_formula_sum 'C32 H31 Ag B N4 P S2'
_chemical_formula_weight 685.38
_chemical_name_common '[Ag(PhBm)(PPh3)]'
_space_group_IT_number 14
_symmetry_cell_setting monoclinic
_symmetry_space_group_name_Hall '-P 2yn'
_symmetry_space_group_name_H-M 'P 1 21/n 1'
_cell_angle_alpha 90
_cell_angle_beta 98.5950(10)
_cell_angle_gamma 90
_cell_formula_units_Z 4
_cell_length_a 10.6397(3)
_cell_length_b 17.6269(4)
_cell_length_c 16.8142(4)
_cell_measurement_temperature 123(2)
_cell_volume 3118.00(14)
_diffrn_ambient_temperature 123(2)
_exptl_crystal_density_diffrn 1.46
_cod_original_sg_symbol_H-M 'P 21/n'
_cod_original_formula_sum 'C32 H31 Ag1 B1 N4 P1 S2'
_cod_database_code 4300735

loop_
_symmetry_equiv_pos_as_xyz
'x, y, z'
'-x+1/2, y+1/2, -z+1/2'
'-x, -y, -z'
'x-1/2, -y-1/2, z-1/2'

loop_
_atom_site_label
_atom_site_type_symbol
_atom_site_fract_x
_atom_site_fract_y
_atom_site_fract_z
_atom_site_U_iso_or_equiv
_atom_site_adp_type
_atom_site_occupancy
_atom_site_symmetry_multiplicity
_atom_site_calc_flag
_atom_site_refinement_flags
_atom_site_disorder_assembly
_atom_site_disorder_group
C27 C -0.02665(17) 0.27896(10) 0.38744(11) 0.0195(4) Uani 1 1 d . . .
C1 C 0.08988(18) 0.11396(10) 0.08953(11) 0.0214(4) Uani 1 1 d . . .
C2 C 0.20311(19) 0.01795(12) 0.05307(11) 0.0263(4) Uani 1 1 d . . .
H2 H 0.2602 -0.0237 0.0559 0.032 Uiso 1 1 calc R . .
C3 C 0.1353(2) 0.04563(12) -0.01459(12) 0.0294(4) Uani 1 1 d . . .
H3 H 0.1353 0.0274 -0.0678 0.035 Uiso 1 1 calc R . .
C4 C -0.0208(2) 0.15271(13) -0.04629(13) 0.0409(6) Uani 1 1 d . . .
H4A H -0.0969 0.1637 -0.0219 0.061 Uiso 1 1 calc R . .
H4B H -0.0453 0.1257 -0.0972 0.061 Uiso 1 1 calc R . .
H4C H 0.0215 0.2004 -0.0564 0.061 Uiso 1 1 calc R . .
C5 C 0.12122(18) -0.07073(10) 0.24463(10) 0.0188(4) Uani 1 1 d . . .
C6 C 0.31996(19) -0.09440(11) 0.22598(11) 0.0249(4) Uani 1 1 d . . .
H6 H 0.4043 -0.0871 0.2153 0.03 Uiso 1 1 calc R . .
C7 C 0.2682(2) -0.16120(11) 0.24237(12) 0.0273(4) Uani 1 1 d . . .
H7 H 0.309 -0.2093 0.2456 0.033 Uiso 1 1 calc R . .
C8 C 0.0540(2) -0.20316(12) 0.27257(14) 0.0350(5) Uani 1 1 d . . .
H8A H 0.0431 -0.1985 0.3292 0.053 Uiso 1 1 calc R . .
H8B H 0.0858 -0.254 0.2628 0.053 Uiso 1 1 calc R . .
H8C H -0.028 -0.1951 0.2384 0.053 Uiso 1 1 calc R . .
C9 C 0.39418(17) 0.07120(10) 0.21505(11) 0.0204(4) Uani 1 1 d . . .
C10 C 0.44892(18) 0.10863(10) 0.15597(12) 0.0226(4) Uani 1 1 d . . .
H10 H 0.3986 0.1188 0.1055 0.027 Uiso 1 1 calc R . .
C11 C 0.5760(2) 0.13171(11) 0.16895(14) 0.0304(5) Uani 1 1 d . . .
H11 H 0.6107 0.1574 0.1275 0.036 Uiso 1 1 calc R . .
C12 C 0.6513(2) 0.11749(13) 0.24140(15) 0.0370(5) Uani 1 1 d . . .
H12 H 0.7381 0.1324 0.2499 0.044 Uiso 1 1 calc R . .
C13 C 0.5988(2) 0.08120(15) 0.30171(15) 0.0454(6) Uani 1 1 d . . .
H13 H 0.6494 0.0716 0.3522 0.054 Uiso 1 1 calc R . .
C14 C 0.4727(2) 0.05891(13) 0.28841(13) 0.0348(5) Uani 1 1 d . . .
H14 H 0.4383 0.0344 0.3306 0.042 Uiso 1 1 calc R . .
C15 C 0.15048(18) 0.16636(10) 0.46219(11) 0.0214(4) Uani 1 1 d . . .
C16 C 0.26427(18) 0.16300(11) 0.43056(12) 0.0258(4) Uani 1 1 d . . .
H16 H 0.2635 0.1687 0.3743 0.031 Uiso 1 1 calc R . .
C17 C 0.3785(2) 0.15134(12) 0.48055(14) 0.0322(5) Uani 1 1 d . . .
H17 H 0.4556 0.149 0.4585 0.039 Uiso 1 1 calc R . .
C18 C 0.3803(2) 0.14307(13) 0.56240(14) 0.0373(5) Uani 1 1 d . . .
H18 H 0.4586 0.1352 0.5967 0.045 Uiso 1 1 calc R . .
C19 C 0.2684(2) 0.14621(15) 0.59433(13) 0.0437(6) Uani 1 1 d . . .
H19 H 0.27 0.1406 0.6507 0.052 Uiso 1 1 calc R . .
C20 C 0.1537(2) 0.15754(13) 0.54487(12) 0.0341(5) Uani 1 1 d . . .
H20 H 0.077 0.1593 0.5674 0.041 Uiso 1 1 calc R . .
C21 C -0.11651(17) 0.14498(10) 0.45421(10) 0.0185(4) Uani 1 1 d . . .
C22 C -0.12814(18) 0.06726(11) 0.46491(12) 0.0240(4) Uani 1 1 d . . .
H22 H -0.0811 0.0331 0.4371 0.029 Uiso 1 1 calc R . .
C23 C -0.2081(2) 0.03941(11) 0.51603(13) 0.0307(5) Uani 1 1 d . . .
H23 H -0.2141 -0.0137 0.5241 0.037 Uiso 1 1 calc R . .
C24 C -0.2792(2) 0.08870(12) 0.55520(13) 0.0309(5) Uani 1 1 d . . .
H24 H -0.3335 0.0693 0.5904 0.037 Uiso 1 1 calc R . .
C25 C -0.27174(19) 0.16644(12) 0.54331(12) 0.0277(4) Uani 1 1 d . . .
H25 H -0.3221 0.2002 0.5693 0.033 Uiso 1 1 calc R . .
C26 C -0.19015(18) 0.19446(11) 0.49322(11) 0.0236(4) Uani 1 1 d . . .
H26 H -0.1842 0.2476 0.4853 0.028 Uiso 1 1 calc R . .
C28 C 0.03284(19) 0.32932(11) 0.44431(12) 0.0244(4) Uani 1 1 d . . .
H28 H 0.0984 0.3119 0.4848 0.029 Uiso 1 1 calc R . .
C29 C -0.0031(2) 0.40517(11) 0.44221(13) 0.0304(5) Uani 1 1 d . . .
H29 H 0.0377 0.4394 0.4815 0.037 Uiso 1 1 calc R . .
C30 C -0.0976(2) 0.43107(11) 0.38344(13) 0.0319(5) Uani 1 1 d . . .
H30 H -0.1221 0.4829 0.3824 0.038 Uiso 1 1 calc R . .
C31 C -0.1565(2) 0.38142(12) 0.32593(13) 0.0331(5) Uani 1 1 d . . .
H31 H -0.2219 0.3992 0.2855 0.04 Uiso 1 1 calc R . .
C32 C -0.1204(2) 0.30566(11) 0.32719(12) 0.0277(4) Uani 1 1 d . . .
H32 H -0.1597 0.272 0.2869 0.033 Uiso 1 1 calc R . .
Ag1 Ag 0.011251(13) 0.110862(8) 0.269533(8) 0.02226(5) Uani 1 1 d . . .
B1 B 0.2463(2) 0.04794(11) 0.20598(12) 0.0185(4) Uani 1 1 d . . .
N1 N 0.17601(14) 0.06026(8) 0.11813(9) 0.0189(3) Uani 1 1 d . . .
N2 N 0.06604(16) 0.10559(9) 0.00827(9) 0.0262(4) Uani 1 1 d . . .
N3 N 0.22907(14) -0.03769(8) 0.22733(9) 0.0188(3) Uani 1 1 d . . .
N4 N 0.14465(16) -0.14651(9) 0.25360(9) 0.0233(3) Uani 1 1 d . . .
P1 P 0.00149(4) 0.17701(3) 0.39327(3) 0.01730(10) Uani 1 1 d . . .
S1 S 0.01820(5) 0.18170(3) 0.14025(3) 0.02869(11) Uani 1 1 d . . .
S2 S -0.02323(5) -0.03103(3) 0.25221(3) 0.02589(11) Uani 1 1 d . . .
H1 H 0.2019 0.0824 0.2495 0.016(5) Uiso 1 1 d . . .

loop_
_atom_site_aniso_label
_atom_site_aniso_U_11
_atom_site_aniso_U_22
_atom_site_aniso_U_33
_atom_site_aniso_U_23
_atom_site_aniso_U_13
_atom_site_aniso_U_12
C27 0.0211(9) 0.0180(8) 0.0214(9) -0.0010(7) 0.0093(7) 0.0001(7)
C1 0.0228(10) 0.0202(9) 0.0209(9) 0.0018(7) 0.0023(7) -0.0044(7)
C2 0.0247(10) 0.0325(10) 0.0225(9) -0.0057(8) 0.0062(8) 0.0014(8)
C3 0.0321(12) 0.0358(11) 0.0205(9) -0.0049(8) 0.0047(8) -0.0022(9)
C4 0.0565(16) 0.0351(12) 0.0262(11) 0.0063(9) -0.0098(10) 0.0066(11)
C5 0.0239(10) 0.0185(8) 0.0144(8) -0.0016(7) 0.0040(7) -0.0026(7)
C6 0.0242(10) 0.0271(10) 0.0250(9) 0.0019(8) 0.0083(8) 0.0066(8)
C7 0.0356(12) 0.0218(9) 0.0258(10) 0.0007(8) 0.0092(8) 0.0076(8)
C8 0.0462(14) 0.0223(10) 0.0390(12) 0.0041(9) 0.0143(10) -0.0093(9)
C9 0.0180(9) 0.0202(9) 0.0231(9) -0.0016(7) 0.0035(7) 0.0013(7)
C10 0.0234(10) 0.0201(9) 0.0254(9) -0.0021(8) 0.0067(7) -0.0001(7)
C11 0.0280(11) 0.0252(10) 0.0412(12) -0.0058(9) 0.0155(9) -0.0070(8)
C12 0.0170(10) 0.0372(12) 0.0563(14) -0.0096(11) 0.0038(10) -0.0063(9)
C13 0.0278(12) 0.0588(16) 0.0441(14) 0.0067(12) -0.0124(10) -0.0081(11)
C14 0.0274(11) 0.0456(13) 0.0295(11) 0.0086(10) -0.0022(9) -0.0079(10)
C15 0.0224(10) 0.0160(8) 0.0247(9) -0.0027(7) 0.0001(7) 0.0012(7)
C16 0.0214(10) 0.0238(9) 0.0319(10) 0.0033(8) 0.0034(8) -0.0032(8)
C17 0.0186(10) 0.0320(11) 0.0453(13) -0.0003(10) 0.0029(9) -0.0063(8)
C18 0.0256(11) 0.0397(12) 0.0418(13) -0.0038(10) -0.0112(9) -0.0025(9)
C19 0.0385(14) 0.0655(17) 0.0236(11) -0.0069(11) -0.0068(9) 0.0034(12)
C20 0.0263(11) 0.0515(14) 0.0235(10) -0.0080(10) 0.0008(8) 0.0057(10)
C21 0.0165(9) 0.0216(9) 0.0165(8) 0.0005(7) -0.0005(7) -0.0019(7)
C22 0.0221(10) 0.0222(9) 0.0272(10) 0.0007(8) 0.0022(8) 0.0032(8)
C23 0.0312(11) 0.0230(10) 0.0373(11) 0.0098(9) 0.0031(9) 0.0003(8)
C24 0.0258(11) 0.0387(11) 0.0293(10) 0.0105(9) 0.0075(8) -0.0017(9)
C25 0.0225(10) 0.0346(11) 0.0274(10) 0.0005(9) 0.0088(8) 0.0036(8)
C26 0.0235(10) 0.0212(9) 0.0270(10) -0.0002(8) 0.0063(8) 0.0010(8)
C28 0.0254(10) 0.0234(9) 0.0254(9) -0.0033(8) 0.0074(8) -0.0017(8)
C29 0.0367(12) 0.0210(9) 0.0370(11) -0.0090(9) 0.0165(9) -0.0061(8)
C30 0.0372(12) 0.0182(9) 0.0457(13) 0.0018(9) 0.0238(10) 0.0033(8)
C31 0.0360(12) 0.0291(11) 0.0350(11) 0.0061(9) 0.0078(9) 0.0105(9)
C32 0.0301(11) 0.0237(9) 0.0289(10) -0.0007(8) 0.0029(8) 0.0016(8)
Ag1 0.02026(8) 0.02558(8) 0.02131(8) -0.00693(6) 0.00429(5) 0.00144(6)
B1 0.0186(10) 0.0203(10) 0.0166(9) -0.0002(8) 0.0025(7) -0.0007(8)
N1 0.0176(8) 0.0214(7) 0.0181(7) 0.0003(6) 0.0036(6) -0.0005(6)
N2 0.0309(9) 0.0284(9) 0.0177(7) 0.0011(7) -0.0019(6) -0.0024(7)
N3 0.0194(8) 0.0202(7) 0.0172(7) -0.0003(6) 0.0047(6) 0.0019(6)
N4 0.0316(9) 0.0180(7) 0.0208(8) 0.0010(6) 0.0059(7) -0.0008(7)
P1 0.0178(2) 0.0164(2) 0.0178(2) -0.00303(17) 0.00304(17) 0.00078(17)
S1 0.0381(3) 0.0203(2) 0.0276(2) 0.00203(19) 0.0046(2) 0.0068(2)
S2 0.0192(2) 0.0235(2) 0.0361(3) -0.0051(2) 0.00768(19) -0.00421(18)

loop_
_geom_bond_atom_site_label_1
_geom_bond_atom_site_label_2
_geom_bond_distance
_geom_bond_site_symmetry_2
_geom_bond_publ_flag
C27 C28 1.386(3) . ?
C27 C32 1.393(3) . ?
C27 P1 1.8220(18) . ?
C1 N1 1.355(2) . ?
C1 N2 1.360(2) . ?
C1 S1 1.711(2) . ?
C2 C3 1.344(3) . ?
C2 N1 1.389(2) . ?
C3 N2 1.376(3) . ?
C4 N2 1.460(3) . ?
C5 N3 1.357(2) . ?
C5 N4 1.363(2) . ?
C5 S2 1.7107(19) . ?
C6 C7 1.346(3) . ?
C6 N3 1.393(2) . ?
C7 N4 1.381(3) . ?
C8 N4 1.457(2) . ?
C9 C10 1.391(3) . ?
C9 C14 1.400(3) . ?
C9 B1 1.611(3) . ?
C10 C11 1.398(3) . ?
C11 C12 1.377(3) . ?
C12 C13 1.385(3) . ?
C13 C14 1.384(3) . ?
C15 C20 1.394(3) . ?
C15 C16 1.395(3) . ?
C15 P1 1.8281(19) . ?
C16 C17 1.386(3) . ?
C17 C18 1.381(3) . ?
C18 C19 1.378(3) . ?
C19 C20 1.385(3) . ?
C21 C22 1.390(3) . ?
C21 C26 1.399(3) . ?
C21 P1 1.8247(19) . ?
C22 C23 1.387(3) . ?
C23 C24 1.382(3) . ?
C24 C25 1.389(3) . ?
C25 C26 1.388(3) . ?
C28 C29 1.390(3) . ?
C29 C30 1.378(3) . ?
C30 C31 1.383(3) . ?
C31 C32 1.389(3) . ?
Ag1 P1 2.4007(5) . ?
Ag1 S1 2.5175(5) . ?
Ag1 S2 2.5384(5) . ?
B1 N1 1.568(2) . ?
B1 N3 1.569(2) . ?
